data_7038966
loop_
_publ_author_name
'Terenzi, Alessio'
'L\"otsch, Daniela'
'van Schoonhoven, Sushilla'
'Roller, Alexander'
'Kowol, Christian R.'
'Berger, Walter'
'Keppler, Bernhard K.'
'Barone, Giampaolo'

_publ_section_title
;
 Another step toward DNA selective targeting: Ni(II) and Cu(II) complexes
 of a Schiff base ligand able to bind gene promoter G-quadruplexes.
;
_journal_issue 18
_journal_name_full 'Dalton transactions (Cambridge, England : 2003)'
_journal_page_first 7758
_journal_page_last 7767
_journal_paper_doi 10.1039/c6dt00648e
_journal_volume 45
_journal_year 2016
_chemical_formula_moiety '2(Cl O4), C30 H48 N4 O2'
_chemical_formula_sum 'C30 H48 Cl2 N4 O10'
_chemical_formula_weight 695.62
_chemical_name_systematic
;
[N,N'-bis(5-triethylammoniummethylsalicylidene)-1,2-ethylenediamine](ClO4)2 
;
_space_group_crystal_system triclinic
_space_group_IT_number 2
_space_group_name_Hall '-P 1'
_space_group_name_H-M_alt 'P -1'
_symmetry_space_group_name_Hall '-P 1'
_symmetry_space_group_name_H-M 'P -1'
_atom_sites_solution_hydrogens geom
_atom_sites_solution_primary iterative
_audit_creation_date 2016-03-14
_audit_creation_method
;
Olex2 1.2
(compiled 2016.02.19 svn.r3266 for OlexSys, GUI svn.r5155)
;
_audit_update_record
;
2016-03-23 deposited with the CCDC.
2016-04-01 downloaded from the CCDC.
;
_cell_angle_alpha 75.82(2)
_cell_angle_beta 81.71(2)
_cell_angle_gamma 80.21(4)
_cell_formula_units_Z 1
_cell_length_a 7.779(6)
_cell_length_b 8.339(6)
_cell_length_c 14.025(12)
_cell_measurement_reflns_used 258
_cell_measurement_temperature 130.0
_cell_measurement_theta_max 22.193
_cell_measurement_theta_min 2.549
_cell_volume 864.2(12)
_computing_cell_refinement 'APEX2 v2013.6-2'
_computing_data_collection 'APEX2 v2013.6-2'
_computing_data_reduction 'APEX2 v2013.6-2'
_computing_molecular_graphics 'Olex2 (Dolomanov et al., 2009)'
_computing_publication_material 'Olex2 (Dolomanov et al., 2009)'
_computing_structure_refinement 'XL (Sheldrick, 2008)'
_computing_structure_solution 'olex2.solve (Bourhis et al., 2015)'
_diffrn_ambient_temperature 130.0
_diffrn_measured_fraction_theta_full 0.721
_diffrn_measured_fraction_theta_max 0.718
_diffrn_measurement_device_type 'Bruker APEX-II CCD'
_diffrn_measurement_method '\f and \w scans'
_diffrn_radiation_type MoK\a
_diffrn_radiation_wavelength 0.71073
_diffrn_reflns_av_unetI/netI 0.1570
_diffrn_reflns_Laue_measured_fraction_full 0.721
_diffrn_reflns_Laue_measured_fraction_max 0.718
_diffrn_reflns_limit_h_max 9
_diffrn_reflns_limit_h_min -9
_diffrn_reflns_limit_k_max 9
_diffrn_reflns_limit_k_min -9
_diffrn_reflns_limit_l_max 16
_diffrn_reflns_limit_l_min 0
_diffrn_reflns_number 1942
_diffrn_reflns_point_group_measured_fraction_full 0.721
_diffrn_reflns_point_group_measured_fraction_max 0.718
_diffrn_reflns_theta_full 25.242
_diffrn_reflns_theta_max 25.350
_diffrn_reflns_theta_min 2.544
_diffrn_source 'INCOATEC microfocus sealed tube'
_diffrn_standards_number 0
_exptl_absorpt_coefficient_mu 0.247
_exptl_absorpt_correction_T_max 0.745987
_exptl_absorpt_correction_T_min 0.530345
_exptl_absorpt_correction_type multi-scan
_exptl_absorpt_process_details
;
 TWINABS-2012/1 (Bruker,2012) was used for absorption correction.
 
For component 1:
 wR2(int) was 0.0843 before and 0.0242 after correction.
 The Ratio of minimum to maximum transmission not present.
 The \l/2 correction factor is Not present
 
For component 2:
 wR2(int) was 0.0708 before and 0.0192 after correction.
 The Ratio of minimum to maximum transmission is 0.71.
 The \l/2 correction factor is Not present

HKLF 5 dataset constructed from all observations involving domain 1
    4830 Corrected reflections written to file Trn_L1_T5.hkl
 Reflections merged according to point-group -1    
 Single reflections that also occur in composites omitted
 Minimum and maximum apparent transmission:  0.530345  0.745987
 Additional spherical absorption correction applied with mu*r =  0.2000
;
_exptl_crystal_colour 'clear yellow'
_exptl_crystal_colour_lustre clear
_exptl_crystal_colour_primary yellow
_exptl_crystal_density_diffrn 1.337
_exptl_crystal_description plate
_exptl_crystal_F_000 370
_exptl_crystal_size_max 0.2
_exptl_crystal_size_mid 0.11
_exptl_crystal_size_min 0.01
_refine_diff_density_max 1.209
_refine_diff_density_min -0.430
_refine_diff_density_rms 0.124
_refine_ls_extinction_method none
_refine_ls_goodness_of_fit_ref 0.961
_refine_ls_hydrogen_treatment constr
_refine_ls_matrix_type full
_refine_ls_number_parameters 200
_refine_ls_number_reflns 1942
_refine_ls_number_restraints 30
_refine_ls_restrained_S_all 0.956
_refine_ls_R_factor_all 0.1333
_refine_ls_R_factor_gt 0.0928
_refine_ls_shift/su_max 0.000
_refine_ls_shift/su_mean 0.000
_refine_ls_structure_factor_coef Fsqd
_refine_ls_weighting_details 'w=1/[\s^2^(Fo^2^)+(0.1269P)^2^] where P=(Fo^2^+2Fc^2^)/3'
_refine_ls_weighting_scheme calc
_refine_ls_wR_factor_gt 0.2098
_refine_ls_wR_factor_ref 0.2268
_reflns_Friedel_coverage 0.000
_reflns_number_gt 1099
_reflns_number_total 1942
_reflns_threshold_expression 'I > 2\s(I)'
_cod_data_source_file c6dt00648e2.cif
_cod_data_source_block tr
_cod_depositor_comments 'Adding full bibliography for 7038964--7038966.cif.'
_cod_database_code 7038966
_shelxl_version_number 2013-3
_shelx_space_group_comment
;
The symmetry employed for this shelxl refinement is uniquely defined
by the following loop, which should always be used as a source of
symmetry information in preference to the above space-group names.
They are only intended as comments.
;
_shelx_estimated_absorpt_t_max 0.998
_shelx_estimated_absorpt_t_min 0.952

loop_
_space_group_symop_operation_xyz
'x, y, z'
'-x, -y, -z'

loop_
_atom_site_label
_atom_site_type_symbol
_atom_site_fract_x
_atom_site_fract_y
_atom_site_fract_z
_atom_site_U_iso_or_equiv
_atom_site_adp_type
_atom_site_occupancy
_atom_site_site_symmetry_order
_atom_site_calc_flag
_atom_site_refinement_flags_posn
_atom_site_refinement_flags_adp
Cl1 Cl 0.7150(4) 0.1432(4) 0.1940(2) 0.0279(8) Uani 1 1 d . .
O4 O 0.8597(8) 0.0746(9) 0.2527(7) 0.038(2) Uani 1 1 d . .
N1 N 0.8476(11) 0.2019(12) 0.4856(7) 0.028(2) Uani 1 1 d . .
O1 O 0.8730(9) 0.5198(9) 0.4415(6) 0.033(2) Uani 1 1 d . .
H1 H 0.8975 0.4173 0.4661 0.050 Uiso 1 1 calc GR .
N2 N 0.2035(10) 0.6416(11) 0.1867(7) 0.0214(19) Uani 1 1 d . .
O3 O 0.7289(10) 0.3146(10) 0.1485(6) 0.048(3) Uani 1 1 d . .
O5 O 0.7214(10) 0.0449(10) 0.1232(7) 0.045(2) Uani 1 1 d . .
C14 C 0.3187(13) 0.7541(14) 0.1139(8) 0.0305(17) Uani 1 1 d . .
H14A H 0.4407 0.7209 0.1311 0.037 Uiso 1 1 calc R .
H14B H 0.3171 0.7343 0.0472 0.037 Uiso 1 1 calc R .
C10 C 0.2600(13) 0.4663(14) 0.1727(8) 0.0305(17) Uani 1 1 d . U
H10A H 0.3817 0.4302 0.1901 0.037 Uiso 1 1 calc R .
H10B H 0.2618 0.4683 0.1017 0.037 Uiso 1 1 calc R .
C12 C 0.0064(12) 0.6985(14) 0.1685(8) 0.0305(17) Uani 1 1 d . U
H12A H -0.0664 0.6298 0.2214 0.037 Uiso 1 1 calc R .
H12B H -0.0257 0.8159 0.1745 0.037 Uiso 1 1 calc R .
C3 C 0.6464(13) 0.7114(15) 0.3613(9) 0.029(3) Uani 1 1 d . .
H3 H 0.7091 0.8015 0.3576 0.035 Uiso 1 1 calc R .
C9 C 0.2149(13) 0.6527(13) 0.2917(8) 0.023(3) Uani 1 1 d . U
H9A H 0.1663 0.7675 0.2984 0.027 Uiso 1 1 calc R .
H9B H 0.1392 0.5760 0.3369 0.027 Uiso 1 1 calc R .
O2 O 0.5508(8) 0.1333(8) 0.2574(6) 0.038(2) Uani 1 1 d . .
C1 C 0.6286(13) 0.4118(13) 0.4051(8) 0.020(3) Uani 1 1 d . .
C4 C 0.4877(12) 0.7419(13) 0.3255(8) 0.022(3) Uani 1 1 d . U
H4 H 0.4385 0.8541 0.3002 0.026 Uiso 1 1 calc R .
C11 C 0.1476(13) 0.3364(13) 0.2322(10) 0.038(3) Uani 1 1 d . U
H11A H 0.1391 0.3367 0.3025 0.057 Uiso 1 1 calc GR .
H11B H 0.2011 0.2258 0.2222 0.057 Uiso 1 1 calc GR .
H11C H 0.0299 0.3629 0.2102 0.057 Uiso 1 1 calc GR .
C2 C 0.7176(11) 0.5487(14) 0.4033(8) 0.020(3) Uani 1 1 d . .
C6 C 0.4658(12) 0.4504(13) 0.3679(8) 0.022(3) Uani 1 1 d . U
H6 H 0.4007 0.3619 0.3720 0.026 Uiso 1 1 calc R .
C7 C 0.7014(14) 0.2408(14) 0.4455(8) 0.027(3) Uani 1 1 d . .
H7 H 0.6396 0.1535 0.4426 0.033 Uiso 1 1 calc R .
C13 C -0.0389(15) 0.6863(16) 0.0708(9) 0.043(3) Uani 1 1 d . U
H13A H -0.1562 0.7474 0.0598 0.064 Uiso 1 1 calc GR .
H13B H -0.0373 0.5686 0.0705 0.064 Uiso 1 1 calc GR .
H13C H 0.0472 0.7348 0.0181 0.064 Uiso 1 1 calc GR .
C15 C 0.2700(16) 0.9371(14) 0.1085(9) 0.043(4) Uani 1 1 d . .
H15A H 0.2514 0.9570 0.1755 0.064 Uiso 1 1 calc GR .
H15B H 0.1618 0.9776 0.0766 0.064 Uiso 1 1 calc GR .
H15C H 0.3648 0.9966 0.0699 0.064 Uiso 1 1 calc GR .
C5 C 0.3947(12) 0.6120(13) 0.3251(8) 0.019(2) Uani 1 1 d . U
C8 C 0.9106(13) 0.0263(15) 0.5248(8) 0.030(3) Uani 1 1 d . .
H8A H 0.8266 -0.0433 0.5148 0.035 Uiso 1 1 calc R .
H8B H 0.9167 0.0074 0.5968 0.035 Uiso 1 1 calc R .

loop_
_atom_site_aniso_label
_atom_site_aniso_U_11
_atom_site_aniso_U_22
_atom_site_aniso_U_33
_atom_site_aniso_U_23
_atom_site_aniso_U_13
_atom_site_aniso_U_12
Cl1 0.0299(14) 0.0204(19) 0.0327(19) -0.0080(15) -0.0035(16) 0.0013(12)
O4 0.022(4) 0.039(5) 0.057(6) -0.016(5) -0.016(4) 0.006(4)
N1 0.025(5) 0.025(7) 0.034(7) -0.011(5) -0.005(5) 0.002(5)
O1 0.021(4) 0.047(6) 0.032(6) -0.002(4) -0.012(4) -0.007(4)
N2 0.021(4) 0.032(6) 0.013(5) -0.013(4) -0.001(5) 0.000(4)
O3 0.045(5) 0.030(5) 0.062(7) -0.008(4) 0.017(5) -0.006(4)
O5 0.059(6) 0.031(6) 0.049(7) -0.026(5) -0.018(5) 0.015(4)
C14 0.028(3) 0.039(5) 0.029(4) -0.011(3) -0.008(3) -0.008(3)
C10 0.028(3) 0.039(5) 0.029(4) -0.011(3) -0.008(3) -0.008(3)
C12 0.028(3) 0.039(5) 0.029(4) -0.011(3) -0.008(3) -0.008(3)
C3 0.029(6) 0.041(9) 0.018(7) 0.000(6) -0.004(6) -0.014(6)
C9 0.036(6) 0.023(6) 0.011(6) -0.006(4) -0.004(5) -0.003(5)
O2 0.026(4) 0.028(5) 0.059(7) -0.010(4) 0.000(4) -0.001(4)
C1 0.026(6) 0.006(7) 0.026(7) -0.007(5) -0.002(6) 0.005(5)
C4 0.022(5) 0.029(7) 0.013(6) -0.005(5) -0.003(5) 0.004(5)
C11 0.030(5) 0.022(7) 0.065(9) -0.015(6) -0.023(6) 0.010(5)
C2 0.012(5) 0.032(8) 0.011(7) -0.004(5) 0.002(5) 0.006(6)
C6 0.020(5) 0.023(7) 0.024(6) -0.006(5) -0.005(5) -0.006(5)
C7 0.029(6) 0.042(9) 0.012(7) -0.012(6) 0.010(6) -0.010(6)
C13 0.041(6) 0.056(8) 0.032(8) -0.011(6) -0.014(6) -0.002(6)
C15 0.067(9) 0.041(9) 0.022(8) -0.001(6) -0.009(7) -0.017(7)
C5 0.018(4) 0.016(6) 0.019(5) -0.003(4) -0.003(4) 0.007(4)
C8 0.031(6) 0.045(9) 0.013(7) -0.009(6) -0.003(6) -0.003(7)

loop_
_atom_type_symbol
_atom_type_description
_atom_type_scat_dispersion_real
_atom_type_scat_dispersion_imag
_atom_type_scat_source
C C 0.0033 0.0016 'International Tables Vol C Tables 4.2.6.8 and 6.1.1.4'
H H 0.0000 0.0000 'International Tables Vol C Tables 4.2.6.8 and 6.1.1.4'
Cl Cl 0.1484 0.1585 'International Tables Vol C Tables 4.2.6.8 and 6.1.1.4'
N N 0.0061 0.0033 'International Tables Vol C Tables 4.2.6.8 and 6.1.1.4'
O O 0.0106 0.0060 'International Tables Vol C Tables 4.2.6.8 and 6.1.1.4'

loop_
_geom_angle_atom_site_label_1
_geom_angle_atom_site_label_2
_geom_angle_atom_site_label_3
_geom_angle
_geom_angle_site_symmetry_3
O4 Cl1 O2 109.5(5) .
O3 Cl1 O4 109.0(5) .
O3 Cl1 O2 109.1(4) .
O5 Cl1 O4 108.0(5) .
O5 Cl1 O3 112.3(6) .
O5 Cl1 O2 108.9(5) .
C7 N1 C8 119.0(8) .
C14 N2 C12 110.4(8) .
C14 N2 C9 111.0(7) .
C10 N2 C14 107.9(8) .
C10 N2 C12 110.0(7) .
C10 N2 C9 111.7(8) .
C9 N2 C12 105.9(8) .
C15 C14 N2 116.0(9) .
N2 C10 C11 116.0(9) .
C13 C12 N2 115.4(10) .
C4 C3 C2 120.3(9) .
C5 C9 N2 116.0(9) .
C2 C1 C7 121.7(9) .
C6 C1 C2 116.9(9) .
C6 C1 C7 121.4(8) .
C3 C4 C5 121.7(10) .
O1 C2 C3 120.0(9) .
O1 C2 C1 119.7(10) .
C3 C2 C1 120.3(8) .
C5 C6 C1 123.1(8) .
N1 C7 C1 122.7(9) .
C4 C5 C9 119.6(9) .
C6 C5 C9 122.4(8) .
C6 C5 C4 117.5(9) .
N1 C8 C8 111.6(11) 2_756

loop_
_geom_bond_atom_site_label_1
_geom_bond_atom_site_label_2
_geom_bond_distance
_geom_bond_site_symmetry_2
Cl1 O4 1.445(8) .
Cl1 O3 1.431(8) .
Cl1 O5 1.425(8) .
Cl1 O2 1.450(8) .
N1 C7 1.298(14) .
N1 C8 1.458(15) .
O1 C2 1.353(11) .
N2 C14 1.510(12) .
N2 C10 1.505(13) .
N2 C12 1.565(12) .
N2 C9 1.514(12) .
C14 C15 1.495(14) .
C10 C11 1.518(14) .
C12 C13 1.493(15) .
C3 C4 1.360(13) .
C3 C2 1.394(15) .
C9 C5 1.497(13) .
C1 C2 1.425(11) .
C1 C6 1.396(13) .
C1 C7 1.449(15) .
C4 C5 1.403(11) .
C6 C5 1.388(14) .
C8 C8 1.51(2) 2_756

loop_
_geom_torsion_atom_site_label_1
_geom_torsion_atom_site_label_2
_geom_torsion_atom_site_label_3
_geom_torsion_atom_site_label_4
_geom_torsion
_geom_torsion_site_symmetry_4
N2 C9 C5 C4 99.9(11) .
N2 C9 C5 C6 -88.4(12) .
C14 N2 C10 C11 -174.0(9) .
C14 N2 C12 C13 63.9(12) .
C14 N2 C9 C5 -57.2(12) .
C10 N2 C14 C15 173.5(9) .
C10 N2 C12 C13 -55.1(12) .
C10 N2 C9 C5 63.2(10) .
C12 N2 C14 C15 53.2(11) .
C12 N2 C10 C11 -53.4(11) .
C12 N2 C9 C5 -177.1(8) .
C3 C4 C5 C9 175.7(11) .
C3 C4 C5 C6 3.6(16) .
C9 N2 C14 C15 -63.9(12) .
C9 N2 C10 C11 63.9(10) .
C9 N2 C12 C13 -175.9(9) .
C1 C6 C5 C9 -175.9(10) .
C1 C6 C5 C4 -4.0(16) .
C4 C3 C2 O1 -178.0(10) .
C4 C3 C2 C1 2.9(17) .
C2 C3 C4 C5 -3.1(17) .
C2 C1 C6 C5 3.9(16) .
C2 C1 C7 N1 2.6(16) .
C6 C1 C2 O1 177.7(10) .
C6 C1 C2 C3 -3.2(15) .
C6 C1 C7 N1 -176.0(11) .
C7 N1 C8 C8 120.8(12) 2_756
C7 C1 C2 O1 -1.0(15) .
C7 C1 C2 C3 178.1(11) .
C7 C1 C6 C5 -177.5(11) .
C8 N1 C7 C1 179.7(10) .
